data_2020856
loop_
_publ_author_name
'Swinton Darious, Robert'
'Thomas Muthiah, Packianathan'
'Perdih, Franc'

_publ_section_title
;
 Supramolecular architectures in the salt trimethoprimium
 ferrocene-1-carboxylate and the cocrystal
 4-amino-5-chloro-2,6-dimethylpyrimidine--ferrocene-1-carboxylic acid
 (1/1)
;
_journal_issue 9
_journal_name_full 'Acta Crystallographica Section C'
_journal_page_first
;
;
_journal_paper_doi 10.1107/S2053229617011913
_journal_volume 73
_journal_year 2017
_chemical_formula_iupac '[Fe (C5 H5) (C6 H5 O2)], C6 H8 Cl N3'
_chemical_formula_moiety 'C11 H10 Fe O2, C6 H8 Cl N3'
_chemical_formula_sum 'C17 H18 Cl Fe N3 O2'
_chemical_formula_weight 387.64
_chemical_name_common
;
4-Amino-5-chloro-2,6-dimethylpyrimidine ferrocenecarboxylic acid
;
_chemical_name_systematic
;
4-Amino-5-chloro-2,6-dimethylpyrimidine--ferrocene-1-carboxylic acid (1/1)
;
_space_group_crystal_system monoclinic
_space_group_IT_number 15
_space_group_name_Hall '-I 2ya'
_space_group_name_H-M_alt 'I 1 2/a 1'
_symmetry_space_group_name_Hall '-I 2ya'
_symmetry_space_group_name_H-M 'I 1 2/a 1'
_atom_sites_solution_hydrogens mixed
_audit_creation_method SHELXL-2014/7
_cell_angle_alpha 90
_cell_angle_beta 108.146(4)
_cell_angle_gamma 90
_cell_formula_units_Z 8
_cell_length_a 20.8783(7)
_cell_length_b 7.4013(2)
_cell_length_c 23.2605(8)
_cell_measurement_reflns_used 7025
_cell_measurement_temperature 293(2)
_cell_measurement_theta_max 28.0300
_cell_measurement_theta_min 2.9430
_cell_volume 3415.6(2)
_computing_cell_refinement
;
CrysAlis PRO (Agilent, 2013)
;
_computing_data_collection
;
CrysAlis PRO (Agilent, 2013)
;
_computing_data_reduction
;
CrysAlis PRO (Agilent, 2013)
;
_computing_molecular_graphics
;
PLATON (Spek, 2009) and Mercury (Macrae <i>et al.</i>, 2008)
;
_computing_publication_material
;
PLATON (Spek, 2009)
;
_computing_structure_refinement
;
SHELXL2014 (Sheldrick, 2015)
;
_computing_structure_solution
;
SIR97 (Altomare <i>et al.</i>,  1999)
;
_diffrn_ambient_temperature 293(2)
_diffrn_detector_area_resol_mean 10.4933
_diffrn_measured_fraction_theta_full 0.999
_diffrn_measured_fraction_theta_max 0.999
_diffrn_measurement_device_type 'Agilent SuperNova Dual Source diffractometer with an Atlas detector'
_diffrn_measurement_method '\w scans'
_diffrn_radiation_monochromator Mirror
_diffrn_radiation_source 'SuperNova (Mo) X-ray Source'
_diffrn_radiation_type MoK\a
_diffrn_radiation_wavelength 0.71073
_diffrn_reflns_av_R_equivalents 0.0286
_diffrn_reflns_limit_h_max 27
_diffrn_reflns_limit_h_min -27
_diffrn_reflns_limit_k_max 9
_diffrn_reflns_limit_k_min -9
_diffrn_reflns_limit_l_max 30
_diffrn_reflns_limit_l_min -28
_diffrn_reflns_number 16278
_diffrn_reflns_theta_full 25.242
_diffrn_reflns_theta_max 27.484
_diffrn_reflns_theta_min 2.902
_exptl_absorpt_coefficient_mu 1.054
_exptl_absorpt_correction_T_max 1.00000
_exptl_absorpt_correction_T_min 0.83949
_exptl_absorpt_correction_type multi-scan
_exptl_absorpt_process_details
;
(CrysAlis PRO; Agilent, 2013)
;
_exptl_crystal_colour orange
_exptl_crystal_density_diffrn 1.508
_exptl_crystal_description prism
_exptl_crystal_F_000 1600
_exptl_crystal_size_max 0.500
_exptl_crystal_size_mid 0.500
_exptl_crystal_size_min 0.300
_refine_diff_density_max 0.290
_refine_diff_density_min -0.319
_refine_ls_extinction_method none
_refine_ls_goodness_of_fit_ref 1.069
_refine_ls_hydrogen_treatment mixed
_refine_ls_matrix_type full
_refine_ls_number_parameters 228
_refine_ls_number_reflns 3927
_refine_ls_number_restraints 2
_refine_ls_restrained_S_all 1.069
_refine_ls_R_factor_all 0.0437
_refine_ls_R_factor_gt 0.0320
_refine_ls_shift/su_max 0.002
_refine_ls_shift/su_mean 0.000
_refine_ls_structure_factor_coef Fsqd
_refine_ls_weighting_details 'w=1/[\s^2^(Fo^2^)+(0.0360P)^2^+2.0431P] where P=(Fo^2^+2Fc^2^)/3'
_refine_ls_weighting_scheme calc
_refine_ls_wR_factor_gt 0.0772
_refine_ls_wR_factor_ref 0.0840
_reflns_number_gt 3201
_reflns_number_total 3927
_reflns_threshold_expression 'I > 2\s(I)'
_cod_data_source_file ku3202sup1.cif
_cod_data_source_block II
_cod_database_code 2020856
_shelx_space_group_comment
;
The symmetry employed for this shelxl refinement is uniquely defined
by the following loop, which should always be used as a source of
symmetry information in preference to the above space-group names.
They are only intended as comments.
;
_shelx_estimated_absorpt_t_min 0.621
_shelx_estimated_absorpt_t_max 0.743

loop_
_space_group_symop_operation_xyz
'x, y, z'
'-x+1/2, y, -z'
'x+1/2, y+1/2, z+1/2'
'-x+1, y+1/2, -z+1/2'
'-x, -y, -z'
'x-1/2, -y, z'
'-x+1/2, -y+1/2, -z+1/2'
'x, -y+1/2, z+1/2'

loop_
_atom_site_type_symbol
_atom_site_label
_atom_site_fract_x
_atom_site_fract_y
_atom_site_fract_z
_atom_site_U_iso_or_equiv
_atom_site_adp_type
_atom_site_calc_flag
_atom_site_occupancy
Fe Fe1 0.61085(2) 0.16262(4) 0.45770(2) 0.03673(10) Uani d 1
Cl Cl1 0.19629(3) 0.22306(9) 0.12622(2) 0.06016(17) Uani d 1
N N1 0.37720(8) 0.3149(2) 0.24276(7) 0.0459(4) Uani d 1
H H4A 0.1965(11) 0.6788(19) 0.2078(9) 0.055 Uiso d 1
H H4B 0.1606(7) 0.523(3) 0.1710(9) 0.055 Uiso d 1
N N3 0.30822(7) 0.5651(2) 0.24712(7) 0.0389(4) Uani d 1
N N4 0.19707(8) 0.5764(3) 0.19025(9) 0.0511(4) Uani d 1
C C2 0.36629(9) 0.4749(3) 0.26381(8) 0.0417(4) Uani d 1
C C4 0.25552(9) 0.4869(3) 0.20593(8) 0.0374(4) Uani d 1
C C5 0.26386(10) 0.3185(3) 0.18129(8) 0.0402(4) Uani d 1
C C6 0.32505(11) 0.2356(3) 0.20013(8) 0.0447(5) Uani d 1
C C7 0.42403(10) 0.5619(4) 0.31091(11) 0.0605(6) Uani d 1
H H7A 0.4656 0.5076 0.3102 0.091 Uiso calc 1
H H7B 0.4187 0.5450 0.3501 0.091 Uiso calc 1
H H7C 0.4248 0.6887 0.3026 0.091 Uiso calc 1
C C8 0.33960(14) 0.0581(4) 0.17576(12) 0.0708(7) Uani d 1
H H8A 0.3841 0.0187 0.1985 0.106 Uiso calc 1
H H8B 0.3368 0.0719 0.1340 0.106 Uiso calc 1
H H8C 0.3073 -0.0300 0.1792 0.106 Uiso calc 1
O O1 0.49744(8) 0.1712(2) 0.29745(7) 0.0620(5) Uani d 1
H H1 0.4582(15) 0.206(4) 0.2805(14) 0.093 Uiso d 1
O O2 0.44799(7) 0.0097(2) 0.35270(8) 0.0679(5) Uani d 1
C C20 0.62777(9) 0.0999(3) 0.37852(9) 0.0422(4) Uani d 1
H H20 0.6319 0.1819 0.3496 0.051 Uiso calc 1
C C19 0.68095(10) 0.0318(3) 0.42753(10) 0.0486(5) Uani d 1
H H19 0.7263 0.0613 0.4364 0.058 Uiso calc 1
C C18 0.65368(10) -0.0882(3) 0.46072(10) 0.0505(5) Uani d 1
H H18 0.6778 -0.1512 0.4953 0.061 Uiso calc 1
C C17 0.58328(10) -0.0961(3) 0.43225(10) 0.0480(5) Uani d 1
H H17 0.5530 -0.1657 0.4447 0.058 Uiso calc 1
C C21 0.56683(9) 0.0204(3) 0.38139(9) 0.0390(4) Uani d 1
C C24 0.57882(15) 0.2283(4) 0.52958(12) 0.0736(8) Uani d 1
H H24 0.5645 0.1469 0.5535 0.088 Uiso calc 1
C C23 0.53825(13) 0.3130(4) 0.47643(13) 0.0711(8) Uani d 1
H H23 0.4920 0.2977 0.4592 0.085 Uiso calc 1
C C22 0.57878(16) 0.4231(3) 0.45397(12) 0.0707(7) Uani d 1
H H22 0.5645 0.4934 0.4192 0.085 Uiso calc 1
C C26 0.64452(16) 0.4097(4) 0.49270(14) 0.0757(8) Uani d 1
H H26 0.6818 0.4698 0.4883 0.091 Uiso calc 1
C C25 0.64479(14) 0.2899(4) 0.53952(11) 0.0744(8) Uani d 1
H H25 0.6823 0.2571 0.5716 0.089 Uiso calc 1
C C27 0.49805(10) 0.0650(3) 0.34262(9) 0.0454(5) Uani d 1

loop_
_atom_site_aniso_label
_atom_site_aniso_U_11
_atom_site_aniso_U_22
_atom_site_aniso_U_33
_atom_site_aniso_U_12
_atom_site_aniso_U_13
_atom_site_aniso_U_23
Fe1 0.03878(15) 0.03346(15) 0.03900(16) 0.00127(11) 0.01363(11) -0.00112(11)
Cl1 0.0653(3) 0.0600(4) 0.0477(3) -0.0124(3) 0.0068(2) -0.0110(3)
N1 0.0488(9) 0.0473(10) 0.0393(8) 0.0156(8) 0.0101(7) 0.0013(7)
N3 0.0372(8) 0.0378(9) 0.0392(8) 0.0044(7) 0.0083(6) -0.0006(7)
N4 0.0358(8) 0.0464(11) 0.0614(11) 0.0028(8) 0.0012(8) -0.0069(9)
C2 0.0396(9) 0.0457(11) 0.0382(9) 0.0076(9) 0.0098(8) 0.0034(9)
C4 0.0389(9) 0.0376(10) 0.0343(9) 0.0012(8) 0.0096(7) 0.0055(8)
C5 0.0484(10) 0.0395(10) 0.0311(9) -0.0020(9) 0.0103(8) 0.0017(8)
C6 0.0619(12) 0.0403(11) 0.0342(9) 0.0086(10) 0.0181(9) 0.0024(8)
C7 0.0444(11) 0.0645(15) 0.0619(13) 0.0065(11) 0.0008(10) -0.0132(12)
C8 0.0909(18) 0.0596(16) 0.0616(14) 0.0218(14) 0.0231(13) -0.0142(12)
O1 0.0522(9) 0.0751(12) 0.0568(9) 0.0240(9) 0.0142(8) 0.0143(8)
O2 0.0364(7) 0.0676(11) 0.0881(12) -0.0091(8) 0.0026(8) 0.0116(9)
C20 0.0451(10) 0.0420(10) 0.0434(10) 0.0017(9) 0.0194(8) -0.0037(9)
C19 0.0348(9) 0.0526(13) 0.0579(12) 0.0036(9) 0.0137(9) -0.0077(10)
C18 0.0463(11) 0.0406(11) 0.0572(12) 0.0114(10) 0.0054(9) 0.0050(10)
C17 0.0450(10) 0.0305(10) 0.0655(13) -0.0013(9) 0.0128(10) 0.0053(9)
C21 0.0367(9) 0.0303(9) 0.0473(10) 0.0020(8) 0.0092(8) -0.0055(8)
C24 0.094(2) 0.0814(19) 0.0604(15) 0.0179(17) 0.0455(15) -0.0009(14)
C23 0.0608(14) 0.0794(19) 0.0742(17) 0.0231(14) 0.0225(13) -0.0206(15)
C22 0.104(2) 0.0408(13) 0.0637(15) 0.0191(14) 0.0212(15) -0.0074(12)
C26 0.093(2) 0.0534(15) 0.0851(19) -0.0194(15) 0.0338(17) -0.0303(15)
C25 0.0762(17) 0.083(2) 0.0519(14) 0.0200(15) 0.0023(12) -0.0257(14)
C27 0.0412(10) 0.0359(11) 0.0528(12) 0.0036(9) 0.0053(9) -0.0084(9)

loop_
_atom_type_symbol
_atom_type_description
_atom_type_scat_dispersion_real
_atom_type_scat_dispersion_imag
_atom_type_scat_source
C C 0.0033 0.0016 'International Tables Vol C Tables 4.2.6.8 and 6.1.1.4'
H H 0.0000 0.0000 'International Tables Vol C Tables 4.2.6.8 and 6.1.1.4'
N N 0.0061 0.0033 'International Tables Vol C Tables 4.2.6.8 and 6.1.1.4'
O O 0.0106 0.0060 'International Tables Vol C Tables 4.2.6.8 and 6.1.1.4'
Fe Fe 0.3463 0.8444 'International Tables Vol C Tables 4.2.6.8 and 6.1.1.4'
Cl Cl 0.1484 0.1585 'International Tables Vol C Tables 4.2.6.8 and 6.1.1.4'

loop_
_geom_angle_atom_site_label_1
_geom_angle_atom_site_label_2
_geom_angle_atom_site_label_3
_geom_angle
C21 Fe1 C22 113.73(9)
C21 Fe1 C17 40.91(8)
C22 Fe1 C17 145.14(11)
C21 Fe1 C23 107.91(9)
C22 Fe1 C23 39.92(11)
C17 Fe1 C23 114.54(11)
C21 Fe1 C20 41.05(8)
C22 Fe1 C20 108.99(10)
C17 Fe1 C20 68.58(9)
C23 Fe1 C20 132.07(10)
C21 Fe1 C26 145.55(11)
C22 Fe1 C26 39.98(11)
C17 Fe1 C26 173.37(11)
C23 Fe1 C26 67.07(12)
C20 Fe1 C26 115.55(11)
C21 Fe1 C25 171.57(11)
C22 Fe1 C25 67.46(11)
C17 Fe1 C25 133.63(11)
C23 Fe1 C25 67.27(11)
C20 Fe1 C25 147.28(11)
C26 Fe1 C25 40.25(12)
C21 Fe1 C24 131.84(11)
C22 Fe1 C24 67.81(12)
C17 Fe1 C24 109.09(11)
C23 Fe1 C24 40.45(11)
C20 Fe1 C24 171.32(10)
C26 Fe1 C24 67.63(12)
C25 Fe1 C24 40.08(11)
C21 Fe1 C18 68.49(8)
C22 Fe1 C18 173.25(11)
C17 Fe1 C18 40.46(8)
C23 Fe1 C18 146.46(11)
C20 Fe1 C18 68.14(9)
C26 Fe1 C18 134.93(11)
C25 Fe1 C18 111.36(10)
C24 Fe1 C18 115.93(11)
C21 Fe1 C19 68.40(8)
C22 Fe1 C19 133.86(11)
C17 Fe1 C19 67.90(9)
C23 Fe1 C19 171.79(11)
C20 Fe1 C19 40.47(8)
C26 Fe1 C19 111.48(11)
C25 Fe1 C19 117.30(10)
C24 Fe1 C19 147.35(10)
C18 Fe1 C19 40.13(9)
C2 N1 C6 117.66(17)
C2 N3 C4 117.44(17)
C4 N4 H4A 116.9(16)
C4 N4 H4B 120.3(16)
H4A N4 H4B 121(2)
N1 C2 N3 125.78(18)
N1 C2 C7 117.46(17)
N3 C2 C7 116.76(18)
N4 C4 N3 117.16(18)
N4 C4 C5 123.19(18)
N3 C4 C5 119.65(17)
C6 C5 C4 119.46(18)
C6 C5 Cl1 121.37(16)
C4 C5 Cl1 119.15(15)
N1 C6 C5 119.98(18)
N1 C6 C8 116.38(19)
C5 C6 C8 123.6(2)
C2 C7 H7A 109.5
C2 C7 H7B 109.5
H7A C7 H7B 109.5
C2 C7 H7C 109.5
H7A C7 H7C 109.5
H7B C7 H7C 109.5
C6 C8 H8A 109.5
C6 C8 H8B 109.5
H8A C8 H8B 109.5
C6 C8 H8C 109.5
H8A C8 H8C 109.5
H8B C8 H8C 109.5
C27 O1 H1 109(2)
C19 C20 C21 107.72(18)
C19 C20 Fe1 70.45(11)
C21 C20 Fe1 68.99(11)
C19 C20 H20 126.1
C21 C20 H20 126.1
Fe1 C20 H20 126.0
C18 C19 C20 108.47(17)
C18 C19 Fe1 69.93(12)
C20 C19 Fe1 69.08(11)
C18 C19 H19 125.8
C20 C19 H19 125.8
Fe1 C19 H19 126.8
C19 C18 C17 107.97(18)
C19 C18 Fe1 69.94(12)
C17 C18 Fe1 69.06(11)
C19 C18 H18 126.0
C17 C18 H18 126.0
Fe1 C18 H18 126.6
C18 C17 C21 108.20(18)
C18 C17 Fe1 70.48(12)
C21 C17 Fe1 69.09(11)
C18 C17 H17 125.9
C21 C17 H17 125.9
Fe1 C17 H17 126.1
C17 C21 C20 107.64(16)
C17 C21 C27 125.65(18)
C20 C21 C27 126.42(19)
C17 C21 Fe1 70.01(11)
C20 C21 Fe1 69.96(10)
C27 C21 Fe1 120.68(13)
C25 C24 C23 106.9(3)
C25 C24 Fe1 69.93(14)
C23 C24 Fe1 69.42(14)
C25 C24 H24 126.5
C23 C24 H24 126.5
Fe1 C24 H24 125.7
C22 C23 C24 108.7(2)
C22 C23 Fe1 70.02(14)
C24 C23 Fe1 70.13(14)
C22 C23 H23 125.6
C24 C23 H23 125.6
Fe1 C23 H23 125.8
C23 C22 C26 108.0(2)
C23 C22 Fe1 70.06(14)
C26 C22 Fe1 70.09(15)
C23 C22 H22 126.0
C26 C22 H22 126.0
Fe1 C22 H22 125.4
C22 C26 C25 108.2(3)
C22 C26 Fe1 69.93(14)
C25 C26 Fe1 70.13(15)
C22 C26 H26 125.9
C25 C26 H26 125.9
Fe1 C26 H26 125.6
C24 C25 C26 108.2(2)
C24 C25 Fe1 70.00(14)
C26 C25 Fe1 69.62(14)
C24 C25 H25 125.9
C26 C25 H25 125.9
Fe1 C25 H25 126.0
O2 C27 O1 124.39(19)
O2 C27 C21 122.7(2)
O1 C27 C21 112.89(18)

loop_
_geom_bond_atom_site_label_1
_geom_bond_atom_site_label_2
_geom_bond_distance
Fe1 C21 2.0215(18)
Fe1 C22 2.034(2)
Fe1 C17 2.034(2)
Fe1 C23 2.034(2)
Fe1 C20 2.0342(19)
Fe1 C26 2.036(3)
Fe1 C25 2.042(2)
Fe1 C24 2.043(2)
Fe1 C18 2.052(2)
Fe1 C19 2.052(2)
Cl1 C5 1.7334(19)
N1 C2 1.328(3)
N1 C6 1.357(3)
N3 C2 1.332(2)
N3 C4 1.344(2)
N4 C4 1.336(2)
N4 H4A 0.862(9)
N4 H4B 0.852(9)
C2 C7 1.498(3)
C4 C5 1.405(3)
C5 C6 1.361(3)
C6 C8 1.499(3)
C7 H7A 0.9600
C7 H7B 0.9600
C7 H7C 0.9600
C8 H8A 0.9600
C8 H8B 0.9600
C8 H8C 0.9600
O1 C27 1.309(3)
O1 H1 0.83(3)
O2 C27 1.211(2)
C20 C19 1.413(3)
C20 C21 1.422(3)
C20 H20 0.9300
C19 C18 1.408(3)
C19 H19 0.9300
C18 C17 1.413(3)
C18 H18 0.9300
C17 C21 1.417(3)
C17 H17 0.9300
C21 C27 1.476(3)
C24 C25 1.400(4)
C24 C23 1.410(4)
C24 H24 0.9300
C23 C22 1.389(4)
C23 H23 0.9300
C22 C26 1.391(4)
C22 H22 0.9300
C26 C25 1.403(4)
C26 H26 0.9300
C25 H25 0.9300

loop_
_geom_hbond_atom_site_label_D
_geom_hbond_atom_site_label_H
_geom_hbond_atom_site_label_A
_geom_hbond_site_symmetry_A
_geom_hbond_distance_DH
_geom_hbond_distance_HA
_geom_hbond_distance_DA
_geom_hbond_angle_DHA
O1 H1 N1 . 0.83(3) 1.83(3) 2.658(2) 172(3)
N4 H4A N3 7_565 0.863(16) 2.183(16) 3.046(3) 178(2)
N4 H4B O2 7_555 0.851(18) 2.174(16) 2.948(2) 151.3(18)
C24 H24 O2 5_656 0.93 2.55 3.445(3) 160

loop_
_geom_torsion_atom_site_label_1
_geom_torsion_atom_site_label_2
_geom_torsion_atom_site_label_3
_geom_torsion_atom_site_label_4
_geom_torsion
C6 N1 C2 N3 0.5(3)
C6 N1 C2 C7 179.97(19)
C4 N3 C2 N1 0.9(3)
C4 N3 C2 C7 -178.49(18)
C2 N3 C4 N4 178.73(18)
C2 N3 C4 C5 -1.6(3)
N4 C4 C5 C6 -179.46(19)
N3 C4 C5 C6 0.9(3)
N4 C4 C5 Cl1 1.9(3)
N3 C4 C5 Cl1 -177.69(14)
C2 N1 C6 C5 -1.3(3)
C2 N1 C6 C8 178.0(2)
C4 C5 C6 N1 0.6(3)
Cl1 C5 C6 N1 179.15(14)
C4 C5 C6 C8 -178.6(2)
Cl1 C5 C6 C8 0.0(3)
C21 C20 C19 C18 -0.1(2)
Fe1 C20 C19 C18 59.01(15)
C21 C20 C19 Fe1 -59.15(13)
C20 C19 C18 C17 0.3(2)
Fe1 C19 C18 C17 58.78(15)
C20 C19 C18 Fe1 -58.48(14)
C19 C18 C17 C21 -0.3(2)
Fe1 C18 C17 C21 58.98(14)
C19 C18 C17 Fe1 -59.32(15)
C18 C17 C21 C20 0.3(2)
Fe1 C17 C21 C20 60.11(13)
C18 C17 C21 C27 -173.88(19)
Fe1 C17 C21 C27 -114.03(19)
C18 C17 C21 Fe1 -59.85(15)
C19 C20 C21 C17 -0.1(2)
Fe1 C20 C21 C17 -60.14(14)
C19 C20 C21 C27 174.01(19)
Fe1 C20 C21 C27 113.94(19)
C19 C20 C21 Fe1 60.07(14)
C25 C24 C23 C22 0.5(3)
Fe1 C24 C23 C22 -59.60(17)
C25 C24 C23 Fe1 60.15(18)
C24 C23 C22 C26 -0.4(3)
Fe1 C23 C22 C26 -60.10(17)
C24 C23 C22 Fe1 59.67(18)
C23 C22 C26 C25 0.1(3)
Fe1 C22 C26 C25 -59.93(18)
C23 C22 C26 Fe1 60.08(17)
C23 C24 C25 C26 -0.5(3)
Fe1 C24 C25 C26 59.37(18)
C23 C24 C25 Fe1 -59.83(17)
C22 C26 C25 C24 0.2(3)
Fe1 C26 C25 C24 -59.61(18)
C22 C26 C25 Fe1 59.81(17)
C17 C21 C27 O2 3.2(3)
C20 C21 C27 O2 -169.9(2)
Fe1 C21 C27 O2 -83.2(2)
C17 C21 C27 O1 -177.75(19)
C20 C21 C27 O1 9.2(3)
Fe1 C21 C27 O1 95.9(2)

_cod_database_fobs_code 2020856
